data_4036192
loop_
_publ_author_name
'Zhang, Yilin'
'Hubbard, Jeremiah W.'
'Akhmedov, Novruz G.'
'Petersen, Jeffrey L.'
'S\"oderberg, Bj\"orn C G'

_publ_section_title
;
 Total synthesis of the tetracyclic indole alkaloid ht-13-B.
;
_journal_issue 9
_journal_name_full 'The Journal of organic chemistry'
_journal_page_first 4783
_journal_page_last 4790
_journal_paper_doi 10.1021/acs.joc.5b00433
_journal_volume 80
_journal_year 2015
_chemical_formula_sum 'C19 H24 N2 O5'
_chemical_formula_weight 360.40
_space_group_crystal_system orthorhombic
_space_group_IT_number 19
_space_group_name_Hall 'P 2ac 2ab'
_space_group_name_H-M_alt 'P 21 21 21'
_atom_sites_solution_hydrogens geom
_cell_angle_alpha 90
_cell_angle_beta 90
_cell_angle_gamma 90
_cell_formula_units_Z 4
_cell_length_a 8.7785(9)
_cell_length_b 13.8258(13)
_cell_length_c 15.4586(17)
_cell_measurement_reflns_used 4253
_cell_measurement_temperature 296.(2)
_cell_measurement_theta_max 26.97
_cell_measurement_theta_min 3.04
_cell_volume 1876.2(3)
_computing_cell_refinement 'APEX2 v2013.10-0 (Bruker AXS)'
_computing_data_reduction 'SAINT V8.34A (Bruker AXS Inc., 2013)'
_computing_structure_refinement 'SHELXL-2013 (Sheldrick, 2013)'
_diffrn_ambient_temperature 296.(2)
_diffrn_detector_area_resol_mean 10.4167
_diffrn_measured_fraction_theta_full 0.989
_diffrn_measured_fraction_theta_max 0.989
_diffrn_measurement_device_type 'Bruker AXS D8 Venture fixed chi'
_diffrn_measurement_method 'omega scans'
_diffrn_radiation_monochromator Triumph
_diffrn_radiation_type 'Mo K/a'
_diffrn_radiation_wavelength 0.71073
_diffrn_reflns_av_R_equivalents 0.0688
_diffrn_reflns_av_unetI/netI 0.0725
_diffrn_reflns_limit_h_max 11
_diffrn_reflns_limit_h_min -11
_diffrn_reflns_limit_k_max 17
_diffrn_reflns_limit_k_min -17
_diffrn_reflns_limit_l_max 14
_diffrn_reflns_limit_l_min -20
_diffrn_reflns_number 15921
_diffrn_reflns_theta_full 27.46
_diffrn_reflns_theta_max 27.46
_diffrn_reflns_theta_min 3.05
_diffrn_source_type fine-focus
_exptl_absorpt_coefficient_mu 0.093
_exptl_absorpt_correction_T_max 0.99
_exptl_absorpt_correction_T_min 0.96
_exptl_absorpt_correction_type multi-scan
_exptl_absorpt_process_details 'SADABS V2012/1 (Bruker AXS Inc.)'
_exptl_crystal_colour colorless
_exptl_crystal_density_diffrn 1.276
_exptl_crystal_density_method 'not measured'
_exptl_crystal_description block
_exptl_crystal_F_000 768
_exptl_crystal_size_max 0.460
_exptl_crystal_size_mid 0.180
_exptl_crystal_size_min 0.120
_refine_diff_density_max 0.173
_refine_diff_density_min -0.191
_refine_ls_abs_structure_details
;
Flack x determined using 716 quotients [(I+)-(I-)]/[(I+)+(I-)]
(Parsons and Flack (2004), Acta Cryst. A60, s61).
;
_refine_ls_abs_structure_Flack -0.6(10)
_refine_ls_extinction_method none
_refine_ls_goodness_of_fit_ref 1.007
_refine_ls_hydrogen_treatment riding
_refine_ls_matrix_type full
_refine_ls_number_parameters 239
_refine_ls_number_reflns 4225
_refine_ls_number_restraints 0
_refine_ls_restrained_S_all 1.007
_refine_ls_R_factor_all 0.1307
_refine_ls_R_factor_gt 0.0620
_refine_ls_shift/su_max 0.000
_refine_ls_shift/su_mean 0.000
_refine_ls_structure_factor_coef Fsqd
_refine_ls_weighting_details 'w=1/[\s^2^(Fo^2^)+(0.0849P)^2^] where P=(Fo^2^+2Fc^2^)/3'
_refine_ls_weighting_scheme calc
_refine_ls_wR_factor_gt 0.1481
_refine_ls_wR_factor_ref 0.1789
_reflns_number_gt 2211
_reflns_number_total 4225
_reflns_threshold_expression 'I > 2\s(I)'
_cod_data_source_file jo5b00433_si_006.cif
_cod_data_source_block I
_cod_database_code 4036192

loop_
_space_group_symop_operation_xyz
'x, y, z'
'-x+1/2, -y, z+1/2'
'-x, y+1/2, -z+1/2'
'x+1/2, -y+1/2, -z'

loop_
_atom_site_type_symbol
_atom_site_label
_atom_site_fract_x
_atom_site_fract_y
_atom_site_fract_z
_atom_site_U_iso_or_equiv
_atom_site_adp_type
_atom_site_calc_flag
_atom_site_refinement_flags_adp
_atom_site_refinement_flags_posn
_atom_site_occupancy
O O1 0.0150(4) 0.2735(2) 0.2945(2) 0.0592(9) Uani d . . 1
O O2 0.5688(5) 0.3780(3) 0.3635(3) 0.0845(12) Uani d . . 1
O O3 0.5679(5) 0.5122(3) 0.2923(3) 0.0883(13) Uani d . . 1
O O4 -0.0390(4) -0.0736(3) 0.5073(3) 0.0710(10) Uani d . . 1
O O5 0.1603(4) -0.0549(2) 0.4144(2) 0.0614(9) Uani d . . 1
N N1 -0.0137(4) 0.0604(3) 0.4238(3) 0.0557(10) Uani d . . 1
N N2 0.5004(6) 0.4428(3) 0.3247(3) 0.0662(11) Uani d . . 1
C C1 -0.1674(6) 0.0998(3) 0.4413(3) 0.0586(12) Uani d . . 1
H H1 -0.1725 0.1237 0.5009 0.07 Uiso calc U R 1
C C2 -0.1726(6) 0.1854(4) 0.3780(3) 0.0602(13) Uani d . . 1
H H2A -0.2092 0.1648 0.3217 0.072 Uiso calc U R 1
H H2B -0.2387 0.2361 0.3997 0.072 Uiso calc U R 1
C C3 -0.0125(6) 0.2195(3) 0.3726(3) 0.0554(12) Uani d . . 1
H H3 0.0103 0.2603 0.4228 0.066 Uiso calc U R 1
C C4 0.1010(6) 0.3569(3) 0.3052(3) 0.0547(12) Uani d . . 1
C C5 0.0258(7) 0.4434(3) 0.3101(3) 0.0620(13) Uani d . . 1
H H5 -0.08 0.4445 0.3066 0.074 Uiso calc U R 1
C C6 0.1045(7) 0.5288(4) 0.3203(4) 0.0661(14) Uani d . . 1
H H6 0.0523 0.5872 0.3246 0.079 Uiso calc U R 1
C C7 0.2618(6) 0.5269(3) 0.3241(3) 0.0591(13) Uani d . . 1
H H7 0.3171 0.5838 0.3307 0.071 Uiso calc U R 1
C C8 0.3351(6) 0.4392(3) 0.3179(3) 0.0553(12) Uani d . . 1
C C9 0.2605(6) 0.3506(3) 0.3078(3) 0.0512(11) Uani d . . 1
C C10 0.3353(6) 0.2526(3) 0.2987(3) 0.0610(13) Uani d . . 1
H H10A 0.2773 0.2136 0.2583 0.073 Uiso calc U R 1
H H10B 0.437 0.2608 0.2753 0.073 Uiso calc U R 1
C C11 0.3456(6) 0.2003(3) 0.3839(3) 0.0576(12) Uani d . . 1
H H11 0.4352 0.2077 0.4153 0.069 Uiso calc U R 1
C C12 0.2389(5) 0.1447(3) 0.4184(4) 0.0570(12) Uani d . . 1
H H12 0.259 0.1148 0.471 0.068 Uiso calc U R 1
C C13 0.0860(5) 0.1274(3) 0.3763(3) 0.0495(11) Uani d . . 1
H H13 0.1016 0.1029 0.3175 0.059 Uiso calc U R 1
C C14 -0.2938(6) 0.0274(4) 0.4257(4) 0.0747(16) Uani d . . 1
H H14A -0.2809 -0.0017 0.3698 0.112 Uiso calc U R 1
H H14B -0.3905 0.0598 0.4281 0.112 Uiso calc U R 1
H H14C -0.2902 -0.0218 0.4695 0.112 Uiso calc U R 1
C C15 0.0308(6) -0.0271(3) 0.4537(3) 0.0562(12) Uani d . . 1
C C16 0.2447(6) -0.1401(3) 0.4445(3) 0.0559(12) Uani d . . 1
C C17 0.1516(8) -0.2295(4) 0.4313(5) 0.0889(19) Uani d . . 1
H H17A 0.0623 -0.2267 0.4671 0.133 Uiso calc U R 1
H H17B 0.2109 -0.2853 0.4466 0.133 Uiso calc U R 1
H H17C 0.1218 -0.2339 0.3716 0.133 Uiso calc U R 1
C C18 0.2925(9) -0.1255(6) 0.5372(4) 0.123(3) Uani d . . 1
H H18A 0.204 -0.125 0.5737 0.185 Uiso calc U R 1
H H18B 0.3453 -0.065 0.5426 0.185 Uiso calc U R 1
H H18C 0.3588 -0.1773 0.5545 0.185 Uiso calc U R 1
C C19 0.3783(7) -0.1425(5) 0.3846(5) 0.099(2) Uani d . . 1
H H19A 0.4499 -0.1902 0.4042 0.148 Uiso calc U R 1
H H19B 0.4264 -0.0801 0.3837 0.148 Uiso calc U R 1
H H19C 0.3445 -0.1588 0.3274 0.148 Uiso calc U R 1

loop_
_atom_site_aniso_label
_atom_site_aniso_U_11
_atom_site_aniso_U_22
_atom_site_aniso_U_33
_atom_site_aniso_U_12
_atom_site_aniso_U_13
_atom_site_aniso_U_23
O1 0.071(2) 0.0523(17) 0.0546(19) -0.0031(17) -0.0138(18) 0.0004(15)
O2 0.070(3) 0.077(2) 0.107(3) 0.005(2) -0.005(2) 0.007(2)
O3 0.093(3) 0.080(2) 0.092(3) -0.019(2) 0.017(2) 0.004(2)
O4 0.068(2) 0.075(2) 0.070(2) 0.0079(19) 0.013(2) 0.0168(19)
O5 0.0536(18) 0.0492(16) 0.081(2) 0.0035(16) 0.0144(19) 0.0070(16)
N1 0.046(2) 0.050(2) 0.071(3) 0.0012(18) 0.000(2) 0.0043(19)
N2 0.071(3) 0.065(3) 0.063(3) 0.000(3) 0.001(2) -0.004(2)
C1 0.057(3) 0.062(3) 0.056(3) 0.004(3) -0.001(3) 0.000(2)
C2 0.055(3) 0.062(3) 0.064(3) 0.010(3) -0.006(3) -0.004(2)
C3 0.068(3) 0.048(2) 0.050(3) 0.007(2) -0.002(3) -0.004(2)
C4 0.066(3) 0.048(2) 0.050(3) 0.001(2) -0.008(2) 0.003(2)
C5 0.067(3) 0.058(3) 0.061(3) 0.004(3) -0.011(3) 0.003(2)
C6 0.083(4) 0.050(3) 0.066(3) 0.012(3) -0.002(3) 0.002(2)
C7 0.074(4) 0.047(3) 0.056(3) -0.006(3) -0.004(3) 0.001(2)
C8 0.063(3) 0.053(3) 0.050(3) -0.002(3) 0.000(3) 0.001(2)
C9 0.063(3) 0.049(2) 0.041(3) 0.000(2) 0.001(2) 0.000(2)
C10 0.061(3) 0.063(3) 0.059(3) 0.000(3) 0.007(3) -0.006(2)
C11 0.048(3) 0.051(3) 0.073(3) 0.001(2) -0.004(3) 0.001(2)
C12 0.057(3) 0.052(2) 0.063(3) 0.002(2) -0.007(3) -0.001(3)
C13 0.052(3) 0.042(2) 0.054(3) -0.001(2) -0.004(2) 0.000(2)
C14 0.053(3) 0.078(3) 0.093(4) -0.001(3) -0.001(3) 0.010(3)
C15 0.055(3) 0.056(3) 0.058(3) 0.002(2) -0.001(3) -0.001(2)
C16 0.051(3) 0.048(2) 0.068(3) 0.011(2) 0.000(3) -0.001(2)
C17 0.100(5) 0.051(3) 0.116(5) 0.003(3) 0.005(5) 0.000(3)
C18 0.133(7) 0.153(7) 0.083(5) 0.074(6) -0.044(5) -0.035(5)
C19 0.072(4) 0.088(4) 0.136(6) 0.019(4) 0.034(4) 0.006(4)

loop_
_atom_type_symbol
_atom_type_description
_atom_type_scat_dispersion_real
_atom_type_scat_dispersion_imag
_atom_type_scat_source
C C 0.0033 0.0016 'International Tables Vol C Tables 4.2.6.8 and 6.1.1.4'
H H 0.0000 0.0000 'International Tables Vol C Tables 4.2.6.8 and 6.1.1.4'
N N 0.0061 0.0033 'International Tables Vol C Tables 4.2.6.8 and 6.1.1.4'
O O 0.0106 0.0060 'International Tables Vol C Tables 4.2.6.8 and 6.1.1.4'

loop_
_geom_angle_atom_site_label_1
_geom_angle_atom_site_label_2
_geom_angle_atom_site_label_3
_geom_angle
C4 O1 C3 115.0(3)
C15 O5 C16 120.9(4)
C15 N1 C13 124.2(4)
C15 N1 C1 122.0(4)
C13 N1 C1 113.7(4)
O3 N2 O2 121.9(5)
O3 N2 C8 118.4(5)
O2 N2 C8 119.6(5)
N1 C1 C14 113.3(4)
N1 C1 C2 101.2(4)
C14 C1 C2 112.7(4)
C3 C2 C1 104.6(4)
O1 C3 C2 111.8(4)
O1 C3 C13 111.5(4)
C2 C3 C13 105.5(4)
C5 C4 O1 118.1(5)
C5 C4 C9 122.3(5)
O1 C4 C9 119.7(4)
C4 C5 C6 120.9(5)
C5 C6 C7 119.3(5)
C8 C7 C6 118.7(5)
C7 C8 C9 124.1(5)
C7 C8 N2 115.5(5)
C9 C8 N2 120.4(5)
C8 C9 C4 114.6(4)
C8 C9 C10 126.3(4)
C4 C9 C10 119.1(4)
C11 C10 C9 112.0(4)
C12 C11 C10 126.1(5)
C11 C12 C13 123.2(5)
N1 C13 C12 114.5(4)
N1 C13 C3 101.8(4)
C12 C13 C3 112.6(4)
O4 C15 O5 125.6(4)
O4 C15 N1 124.2(5)
O5 C15 N1 110.2(4)
O5 C16 C19 102.6(4)
O5 C16 C17 110.1(4)
C19 C16 C17 109.0(5)
O5 C16 C18 109.6(5)
C19 C16 C18 111.9(6)
C17 C16 C18 113.2(6)

loop_
_geom_bond_atom_site_label_1
_geom_bond_atom_site_label_2
_geom_bond_distance
O1 C4 1.389(6)
O1 C3 1.439(5)
O2 N2 1.234(6)
O3 N2 1.234(5)
O4 C15 1.214(6)
O5 C15 1.346(6)
O5 C16 1.467(6)
N1 C15 1.352(6)
N1 C13 1.470(6)
N1 C1 1.480(6)
N2 C8 1.457(7)
C1 C14 1.514(7)
C1 C2 1.535(7)
C2 C3 1.485(7)
C3 C13 1.540(6)
C4 C5 1.368(7)
C4 C9 1.403(7)
C5 C6 1.377(7)
C6 C7 1.383(8)
C7 C8 1.376(7)
C8 C9 1.397(7)
C9 C10 1.513(7)
C10 C11 1.505(7)
C11 C12 1.323(7)
C12 C13 1.511(7)
C16 C19 1.495(8)
C16 C17 1.496(8)
C16 C18 1.507(8)
